data_7012697
loop_
_publ_author_name
'Braunstein, Pierre'
'Clerc, Guislaine'
'Morise, Xavier'
'Welter, Richard'
'Mantovani, Giuseppe'

_publ_section_title
;
 Phosphinooxazolines as assembling ligands in heterometallic complexes
;
_journal_issue 8
_journal_name_full 'Dalton Transactions'
_journal_page_first 1601
_journal_paper_doi 10.1039/b300277m
_journal_year 2003
_chemical_formula_moiety 'C40 H32 Cl2 Co Fe2 N2 O10 P2'
_chemical_formula_sum 'C40 H32 Cl2 Co Fe2 N2 O10 P2'
_chemical_formula_weight 1004.15
_space_group_IT_number 14
_symmetry_cell_setting monoclinic
_symmetry_space_group_name_Hall '-P 2yn'
_symmetry_space_group_name_H-M 'P 1 21/n 1'
_atom_sites_solution_hydrogens geom
_atom_sites_solution_primary direct
_atom_sites_solution_secondary difmap
_audit_creation_method SHELXL-97
_cell_angle_alpha 90.0
_cell_angle_beta 92.441(5)
_cell_angle_gamma 90.0
_cell_formula_units_Z 4
_cell_length_a 9.619(5)
_cell_length_b 14.350(5)
_cell_length_c 30.846(5)
_cell_measurement_reflns_used 44475
_cell_measurement_temperature 173(2)
_cell_measurement_theta_max 27.485
_cell_measurement_theta_min 0.998
_cell_volume 4254(3)
_computing_cell_refinement 'Denzo (Nonius B.V., 1998)'
_computing_data_collection 'Collect (Nonius B.V., 1998)'
_computing_data_reduction 'Denzo (Nonius B.V., 1998)'
_computing_molecular_graphics 'ATOMS V6 (Dowty, 2002)'
_computing_publication_material 'SHELXL-97 (Sheldrick, 1997)'
_computing_structure_refinement 'SHELXL-97 (Sheldrick, 1997)'
_computing_structure_solution 'SHELXS-97 (Sheldrick, 1997)'
_diffrn_ambient_temperature 173(2)
_diffrn_measured_fraction_theta_full 0.985
_diffrn_measured_fraction_theta_max 0.985
_diffrn_measurement_device_type KappaCCD
_diffrn_measurement_method '\p scans'
_diffrn_radiation_monochromator graphite
_diffrn_radiation_source 'fine-focus sealed tube'
_diffrn_radiation_type MoK\a
_diffrn_radiation_wavelength 0.71069
_diffrn_reflns_av_R_equivalents 0.0000
_diffrn_reflns_av_sigmaI/netI 0.1786
_diffrn_reflns_limit_h_max 12
_diffrn_reflns_limit_h_min -12
_diffrn_reflns_limit_k_max 18
_diffrn_reflns_limit_k_min 0
_diffrn_reflns_limit_l_max 40
_diffrn_reflns_limit_l_min 0
_diffrn_reflns_number 9639
_diffrn_reflns_theta_full 27.48
_diffrn_reflns_theta_max 27.48
_diffrn_reflns_theta_min 1.94
_exptl_absorpt_coefficient_mu 1.317
_exptl_absorpt_correction_type none
_exptl_crystal_colour Blue
_exptl_crystal_density_diffrn 1.568
_exptl_crystal_density_method 'not measured'
_exptl_crystal_description prism
_exptl_crystal_F_000 2036
_exptl_crystal_size_max 0.13
_exptl_crystal_size_mid 0.10
_exptl_crystal_size_min 0.08
_refine_diff_density_max 1.395
_refine_diff_density_min -0.960
_refine_diff_density_rms 0.171
_refine_ls_extinction_method none
_refine_ls_goodness_of_fit_ref 1.257
_refine_ls_hydrogen_treatment mixed
_refine_ls_matrix_type full
_refine_ls_number_parameters 532
_refine_ls_number_reflns 9629
_refine_ls_number_restraints 0
_refine_ls_restrained_S_all 1.257
_refine_ls_R_factor_all 0.1484
_refine_ls_R_factor_gt 0.1220
_refine_ls_shift/su_max 0.002
_refine_ls_shift/su_mean 0.001
_refine_ls_structure_factor_coef Fsqd
_refine_ls_weighting_details 'calc w=1/[\s^2^(Fo^2^)+(0.0500P)^2^+0.0000P] where P=(Fo^2^+2Fc^2^)/3'
_refine_ls_weighting_scheme calc
_refine_ls_wR_factor_gt 0.2314
_refine_ls_wR_factor_ref 0.2545
_reflns_number_gt 7470
_reflns_number_total 9638
_reflns_threshold_expression >2sigma(I)
_cod_data_source_file b300277m.txt
_cod_data_source_block st878
_cod_original_sg_symbol_H-M 'P 21/n'
_cod_database_code 7012697

loop_
_symmetry_equiv_pos_as_xyz
'x, y, z'
'-x+1/2, y+1/2, -z+1/2'
'-x, -y, -z'
'x-1/2, -y-1/2, z-1/2'

loop_
_atom_site_label
_atom_site_type_symbol
_atom_site_fract_x
_atom_site_fract_y
_atom_site_fract_z
_atom_site_U_iso_or_equiv
_atom_site_adp_type
_atom_site_occupancy
_atom_site_symmetry_multiplicity
_atom_site_calc_flag
_atom_site_refinement_flags
_atom_site_disorder_assembly
_atom_site_disorder_group
Fe1 Fe 0.24052(14) 0.27793(10) 0.69639(4) 0.0250(3) Uani 1 1 d . . .
Fe2 Fe 0.24394(13) 0.11415(8) 0.50260(4) 0.0212(3) Uani 1 1 d . . .
Co Co 0.53072(13) 0.39740(8) 0.57300(4) 0.0210(3) Uani 1 1 d . . .
Cl1 Cl 0.6783(3) 0.39312(18) 0.51913(8) 0.0355(6) Uani 1 1 d . . .
Cl2 Cl 0.5432(3) 0.52320(15) 0.61713(7) 0.0282(5) Uani 1 1 d . . .
P1 P 0.4553(2) 0.29223(15) 0.72522(7) 0.0201(5) Uani 1 1 d . . .
P2 P 0.2449(2) 0.22866(15) 0.45366(7) 0.0165(4) Uani 1 1 d . . .
N1 N 0.5862(8) 0.2845(5) 0.6096(2) 0.0257(17) Uani 1 1 d . . .
N2 N 0.3297(7) 0.3929(5) 0.5488(2) 0.0212(16) Uani 1 1 d . . .
C1 C 0.1839(10) 0.2285(7) 0.7465(3) 0.033(2) Uani 1 1 d . . .
C2 C 0.2964(10) 0.1944(7) 0.6576(3) 0.032(2) Uani 1 1 d . . .
C3 C 0.2490(10) 0.4033(8) 0.6889(3) 0.032(2) Uani 1 1 d . . .
C4 C 0.0692(12) 0.2768(8) 0.6737(4) 0.044(3) Uani 1 1 d . . .
C5 C 0.4685(9) 0.3800(6) 0.7672(3) 0.0198(18) Uani 1 1 d . . .
C6 C 0.4171(10) 0.3580(7) 0.8083(3) 0.028(2) Uani 1 1 d . . .
H6 H 0.3828 0.2973 0.8137 0.034 Uiso 1 1 calc . . .
C7 C 0.4168(11) 0.4237(8) 0.8399(3) 0.035(2) Uani 1 1 d . . .
H7 H 0.3818 0.4079 0.8673 0.042 Uiso 1 1 calc . . .
C8 C 0.4659(11) 0.5132(8) 0.8335(3) 0.038(3) Uani 1 1 d . . .
H8 H 0.4649 0.5582 0.8561 0.046 Uiso 1 1 calc . . .
C9 C 0.5163(11) 0.5356(7) 0.7937(3) 0.034(2) Uani 1 1 d . . .
H9 H 0.5531 0.5960 0.7890 0.041 Uiso 1 1 calc . . .
C10 C 0.5137(10) 0.4711(6) 0.7608(3) 0.028(2) Uani 1 1 d . . .
H10 H 0.5433 0.4890 0.7330 0.033 Uiso 1 1 calc . . .
C11 C 0.5386(10) 0.1912(6) 0.7519(3) 0.0232(19) Uani 1 1 d . . .
C12 C 0.4822(10) 0.1032(6) 0.7484(3) 0.026(2) Uani 1 1 d . . .
H12 H 0.3989 0.0929 0.7314 0.032 Uiso 1 1 calc . . .
C13 C 0.5484(11) 0.0297(7) 0.7700(3) 0.034(2) Uani 1 1 d . . .
H13 H 0.5088 -0.0308 0.7681 0.041 Uiso 1 1 calc . . .
C14 C 0.6696(12) 0.0430(7) 0.7940(4) 0.040(3) Uani 1 1 d . . .
H14 H 0.7120 -0.0074 0.8095 0.048 Uiso 1 1 calc . . .
C15 C 0.7300(11) 0.1306(8) 0.7955(3) 0.038(3) Uani 1 1 d . . .
H15 H 0.8174 0.1392 0.8104 0.046 Uiso 1 1 calc . . .
C16 C 0.6637(10) 0.2056(6) 0.7754(3) 0.027(2) Uani 1 1 d . . .
H16 H 0.7031 0.2662 0.7776 0.033 Uiso 1 1 calc . . .
C17 C 0.5877(9) 0.3324(6) 0.6869(3) 0.0222(19) Uani 1 1 d . . .
H17A H 0.5593 0.3941 0.6752 0.027 Uiso 1 1 calc . . .
H17B H 0.6779 0.3403 0.7031 0.027 Uiso 1 1 calc . . .
C18 C 0.6071(9) 0.2683(6) 0.6504(3) 0.0218(19) Uani 1 1 d . . .
C19 C 0.6757(14) 0.1346(8) 0.6211(4) 0.049(3) Uani 1 1 d . . .
H19A H 0.6233 0.0752 0.6206 0.059 Uiso 1 1 calc . . .
H19B H 0.7755 0.1208 0.6176 0.059 Uiso 1 1 calc . . .
C20 C 0.6220(12) 0.1977(7) 0.5862(3) 0.040(3) Uani 1 1 d . . .
H20A H 0.5387 0.1708 0.5709 0.048 Uiso 1 1 calc . . .
H20B H 0.6939 0.2098 0.5649 0.048 Uiso 1 1 calc . . .
C21 C 0.1467(10) 0.1832(7) 0.5394(3) 0.028(2) Uani 1 1 d . . .
C22 C 0.2534(11) 0.0253(7) 0.5432(3) 0.033(2) Uani 1 1 d . . .
C23 C 0.4274(10) 0.1121(6) 0.4982(3) 0.023(2) Uani 1 1 d . . .
C24 C 0.1476(10) 0.0386(6) 0.4654(3) 0.029(2) Uani 1 1 d . . .
C25 C 0.2241(10) 0.4286(7) 0.5762(3) 0.027(2) Uani 1 1 d . . .
H25A H 0.2560 0.4863 0.5912 0.032 Uiso 1 1 calc . . .
H25B H 0.1993 0.3820 0.5983 0.032 Uiso 1 1 calc . . .
C26 C 0.0978(10) 0.4488(7) 0.5440(3) 0.034(2) Uani 1 1 d . . .
H26A H 0.0103 0.4227 0.5547 0.040 Uiso 1 1 calc . . .
H26B H 0.0858 0.5165 0.5389 0.040 Uiso 1 1 calc . . .
C27 C 0.2724(8) 0.3774(5) 0.5110(3) 0.0158(17) Uani 1 1 d . . .
C28 C 0.3379(9) 0.3355(5) 0.4730(3) 0.0191(18) Uani 1 1 d . . .
H28A H 0.4358 0.3197 0.4809 0.023 Uiso 1 1 calc . . .
H28B H 0.3379 0.3817 0.4492 0.023 Uiso 1 1 calc . . .
C29 C 0.3344(8) 0.1962(6) 0.4048(3) 0.0188(18) Uani 1 1 d . . .
C30 C 0.2648(10) 0.1378(6) 0.3756(3) 0.027(2) Uani 1 1 d . . .
H30 H 0.1709 0.1208 0.3799 0.032 Uiso 1 1 calc . . .
C31 C 0.3329(11) 0.1039(6) 0.3398(3) 0.030(2) Uani 1 1 d . . .
H31 H 0.2852 0.0631 0.3199 0.036 Uiso 1 1 calc . . .
C32 C 0.4703(10) 0.1292(7) 0.3328(3) 0.033(2) Uani 1 1 d . . .
H32 H 0.5167 0.1054 0.3086 0.039 Uiso 1 1 calc . . .
C33 C 0.5373(10) 0.1888(8) 0.3614(4) 0.038(3) Uani 1 1 d . . .
H33 H 0.6304 0.2071 0.3567 0.046 Uiso 1 1 calc . . .
C34 C 0.4702(9) 0.2229(7) 0.3974(3) 0.027(2) Uani 1 1 d . . .
H34 H 0.5176 0.2646 0.4168 0.033 Uiso 1 1 calc . . .
C35 C 0.0783(8) 0.2702(6) 0.4308(3) 0.0179(17) Uani 1 1 d . . .
C36 C 0.0755(9) 0.3345(6) 0.3973(3) 0.025(2) Uani 1 1 d . . .
H36 H 0.1600 0.3578 0.3867 0.030 Uiso 1 1 calc . . .
C37 C -0.0511(11) 0.3648(7) 0.3794(3) 0.032(2) Uani 1 1 d . . .
H37 H -0.0535 0.4072 0.3558 0.039 Uiso 1 1 calc . . .
C38 C -0.1730(10) 0.3334(6) 0.3958(3) 0.031(2) Uani 1 1 d . . .
H38 H -0.2595 0.3554 0.3838 0.037 Uiso 1 1 calc . . .
C39 C -0.1709(9) 0.2701(7) 0.4295(4) 0.033(2) Uani 1 1 d . . .
H39 H -0.2559 0.2484 0.4404 0.040 Uiso 1 1 calc . . .
C40 C -0.0455(9) 0.2380(6) 0.4476(3) 0.0227(19) Uani 1 1 d . . .
H40 H -0.0438 0.1950 0.4711 0.027 Uiso 1 1 calc . . .
O1 O 0.1461(8) 0.1956(6) 0.7774(3) 0.052(2) Uani 1 1 d . . .
O2 O 0.3303(8) 0.1404(5) 0.6328(3) 0.045(2) Uani 1 1 d . . .
O3 O 0.2514(8) 0.4807(5) 0.6842(3) 0.0408(18) Uani 1 1 d . . .
O4 O -0.0440(8) 0.2798(6) 0.6603(3) 0.061(2) Uani 1 1 d . . .
O5 O 0.6565(8) 0.1838(5) 0.6609(2) 0.0346(17) Uani 1 1 d . . .
O6 O 0.0831(8) 0.2229(5) 0.5639(2) 0.0443(19) Uani 1 1 d . . .
O7 O 0.2591(9) -0.0308(5) 0.5693(3) 0.050(2) Uani 1 1 d . . .
O8 O 0.5453(7) 0.1130(4) 0.4944(2) 0.0309(15) Uani 1 1 d . . .
O9 O 0.0905(9) -0.0121(6) 0.4436(3) 0.054(2) Uani 1 1 d . . .
O10 O 0.1399(6) 0.4012(4) 0.5055(2) 0.0242(14) Uani 1 1 d . . .

loop_
_atom_site_aniso_label
_atom_site_aniso_U_11
_atom_site_aniso_U_22
_atom_site_aniso_U_33
_atom_site_aniso_U_23
_atom_site_aniso_U_13
_atom_site_aniso_U_12
Fe1 0.0240(7) 0.0279(7) 0.0231(7) 0.0011(6) -0.0001(5) -0.0025(6)
Fe2 0.0294(7) 0.0158(6) 0.0186(6) 0.0022(5) 0.0046(5) -0.0004(5)
Co 0.0244(6) 0.0207(6) 0.0177(6) 0.0019(5) -0.0021(5) -0.0008(5)
Cl1 0.0344(13) 0.0435(15) 0.0295(13) 0.0021(11) 0.0104(10) -0.0023(11)
Cl2 0.0408(13) 0.0206(11) 0.0228(11) -0.0013(9) -0.0037(10) -0.0054(10)
P1 0.0247(12) 0.0178(11) 0.0176(11) 0.0022(9) -0.0012(9) 0.0006(9)
P2 0.0161(10) 0.0172(11) 0.0163(10) -0.0012(8) 0.0014(8) -0.0004(8)
N1 0.038(4) 0.023(4) 0.017(4) -0.002(3) 0.004(3) 0.001(3)
N2 0.027(4) 0.019(4) 0.017(4) 0.000(3) -0.005(3) 0.007(3)
C1 0.035(5) 0.041(6) 0.024(5) 0.008(5) 0.009(4) -0.008(5)
C2 0.035(6) 0.034(6) 0.029(5) 0.002(5) 0.000(4) -0.011(4)
C3 0.020(5) 0.045(6) 0.030(5) 0.000(5) -0.004(4) 0.007(4)
C4 0.036(6) 0.049(7) 0.047(7) 0.002(6) -0.007(5) -0.003(5)
C5 0.026(5) 0.018(4) 0.014(4) -0.008(3) -0.003(3) -0.005(4)
C6 0.034(5) 0.026(5) 0.026(5) -0.002(4) 0.006(4) 0.000(4)
C7 0.038(6) 0.049(7) 0.019(5) -0.003(4) -0.002(4) 0.016(5)
C8 0.052(7) 0.039(6) 0.023(5) -0.014(4) -0.005(5) 0.015(5)
C9 0.039(6) 0.030(5) 0.033(6) -0.007(4) -0.008(5) 0.013(4)
C10 0.034(5) 0.027(5) 0.022(5) 0.004(4) 0.001(4) 0.006(4)
C11 0.038(5) 0.016(4) 0.016(4) -0.006(3) 0.004(4) 0.002(4)
C12 0.027(5) 0.025(5) 0.028(5) 0.001(4) 0.000(4) 0.003(4)
C13 0.049(6) 0.021(5) 0.033(6) 0.008(4) 0.018(5) 0.008(5)
C14 0.048(7) 0.036(6) 0.034(6) 0.008(5) 0.001(5) 0.021(5)
C15 0.041(6) 0.045(7) 0.028(5) 0.002(5) -0.001(5) 0.008(5)
C16 0.038(5) 0.023(5) 0.020(5) 0.000(4) -0.004(4) 0.002(4)
C17 0.023(5) 0.025(5) 0.019(4) 0.000(4) 0.000(4) -0.006(4)
C18 0.017(4) 0.022(5) 0.026(5) 0.008(4) 0.002(4) 0.002(4)
C19 0.078(9) 0.036(6) 0.032(6) -0.008(5) -0.007(6) 0.019(6)
C20 0.063(8) 0.035(6) 0.021(5) 0.000(4) 0.000(5) 0.015(5)
C21 0.036(5) 0.032(5) 0.016(5) 0.006(4) 0.000(4) 0.011(4)
C22 0.044(6) 0.022(5) 0.033(6) 0.012(4) 0.013(5) 0.004(4)
C23 0.040(6) 0.010(4) 0.019(4) -0.001(3) -0.007(4) 0.006(4)
C24 0.039(6) 0.023(5) 0.026(5) 0.005(4) 0.012(4) -0.004(4)
C25 0.027(5) 0.039(5) 0.015(4) -0.007(4) 0.003(4) -0.004(4)
C26 0.026(5) 0.037(6) 0.038(6) -0.016(5) 0.003(4) 0.011(4)
C27 0.022(4) 0.010(4) 0.015(4) 0.004(3) -0.002(3) -0.004(3)
C28 0.028(5) 0.012(4) 0.017(4) 0.000(3) 0.001(4) 0.004(3)
C29 0.015(4) 0.019(4) 0.022(4) 0.003(3) 0.000(3) 0.000(3)
C30 0.033(5) 0.023(5) 0.025(5) -0.001(4) 0.007(4) -0.013(4)
C31 0.041(6) 0.025(5) 0.023(5) -0.003(4) -0.001(4) 0.002(4)
C32 0.030(5) 0.040(6) 0.029(5) -0.010(4) 0.009(4) 0.001(4)
C33 0.020(5) 0.053(7) 0.041(6) -0.019(5) 0.006(4) -0.009(4)
C34 0.026(5) 0.031(5) 0.026(5) -0.012(4) 0.005(4) -0.004(4)
C35 0.014(4) 0.017(4) 0.022(4) -0.003(3) -0.002(3) 0.004(3)
C36 0.025(5) 0.028(5) 0.021(5) 0.004(4) 0.004(4) 0.006(4)
C37 0.035(6) 0.031(5) 0.030(5) -0.001(4) -0.007(4) 0.009(4)
C38 0.024(5) 0.025(5) 0.042(6) -0.020(5) -0.015(4) 0.009(4)
C39 0.018(5) 0.036(6) 0.046(6) -0.010(5) -0.005(4) 0.005(4)
C40 0.016(4) 0.022(5) 0.031(5) -0.008(4) 0.006(4) -0.003(3)
O1 0.057(5) 0.061(6) 0.038(5) 0.001(4) 0.012(4) -0.019(4)
O2 0.051(5) 0.049(5) 0.036(4) -0.018(4) 0.002(4) -0.006(4)
O3 0.053(5) 0.029(4) 0.041(4) -0.005(3) 0.004(4) 0.007(4)
O4 0.032(5) 0.074(6) 0.076(7) 0.003(5) -0.008(4) -0.004(4)
O5 0.054(5) 0.027(4) 0.022(4) 0.005(3) 0.002(3) 0.015(3)
O6 0.065(5) 0.034(4) 0.035(4) -0.001(3) 0.021(4) 0.011(4)
O7 0.072(6) 0.045(5) 0.036(4) 0.018(4) 0.021(4) 0.014(4)
O8 0.027(4) 0.030(4) 0.035(4) 0.003(3) -0.004(3) 0.007(3)
O9 0.076(6) 0.046(5) 0.040(5) -0.012(4) 0.009(4) -0.032(5)
O10 0.020(3) 0.028(3) 0.025(3) -0.005(3) -0.003(3) 0.006(3)

loop_
_atom_type_symbol
_atom_type_description
_atom_type_scat_dispersion_real
_atom_type_scat_dispersion_imag
_atom_type_scat_source
Co Co 0.3494 0.9721 'International Tables Vol C Tables 4.2.6.8 and 6.1.1.4'
Fe Fe 0.3463 0.8444 'International Tables Vol C Tables 4.2.6.8 and 6.1.1.4'
Cl Cl 0.1484 0.1585 'International Tables Vol C Tables 4.2.6.8 and 6.1.1.4'
P P 0.1023 0.0942 'International Tables Vol C Tables 4.2.6.8 and 6.1.1.4'
O O 0.0106 0.0060 'International Tables Vol C Tables 4.2.6.8 and 6.1.1.4'
N N 0.0061 0.0033 'International Tables Vol C Tables 4.2.6.8 and 6.1.1.4'
C C 0.0033 0.0016 'International Tables Vol C Tables 4.2.6.8 and 6.1.1.4'
H H 0.0000 0.0000 'International Tables Vol C Tables 4.2.6.8 and 6.1.1.4'

loop_
_geom_angle_atom_site_label_1
_geom_angle_atom_site_label_2
_geom_angle_atom_site_label_3
_geom_angle
_geom_angle_site_symmetry_1
_geom_angle_site_symmetry_3
_geom_angle_publ_flag
C4 Fe1 C2 91.8(5) . . ?
C4 Fe1 C1 91.4(5) . . ?
C2 Fe1 C1 114.7(5) . . ?
C4 Fe1 C3 90.3(5) . . ?
C2 Fe1 C3 124.2(5) . . ?
C1 Fe1 C3 121.0(5) . . ?
C4 Fe1 P1 175.2(4) . . ?
C2 Fe1 P1 91.6(3) . . ?
C1 Fe1 P1 90.1(3) . . ?
C3 Fe1 P1 85.0(3) . . ?
C23 Fe2 C22 91.2(4) . . ?
C23 Fe2 C21 127.0(4) . . ?
C22 Fe2 C21 87.9(4) . . ?
C23 Fe2 C24 115.3(4) . . ?
C22 Fe2 C24 91.5(5) . . ?
C21 Fe2 C24 117.7(4) . . ?
C23 Fe2 P2 85.8(3) . . ?
C22 Fe2 P2 176.4(4) . . ?
C21 Fe2 P2 92.2(3) . . ?
C24 Fe2 P2 91.7(3) . . ?
N1 Co N2 113.5(3) . . ?
N1 Co Cl1 103.4(2) . . ?
N2 Co Cl1 110.4(2) . . ?
N1 Co Cl2 107.2(2) . . ?
N2 Co Cl2 105.7(2) . . ?
Cl1 Co Cl2 116.81(11) . . ?
C5 P1 C11 102.3(4) . . ?
C5 P1 C17 102.1(4) . . ?
C11 P1 C17 103.4(4) . . ?
C5 P1 Fe1 112.8(3) . . ?
C11 P1 Fe1 119.2(3) . . ?
C17 P1 Fe1 115.0(3) . . ?
C35 P2 C29 101.6(4) . . ?
C35 P2 C28 104.9(4) . . ?
C29 P2 C28 103.8(4) . . ?
C35 P2 Fe2 118.3(3) . . ?
C29 P2 Fe2 112.7(3) . . ?
C28 P2 Fe2 114.0(3) . . ?
C18 N1 C20 107.0(7) . . ?
C18 N1 Co 135.5(6) . . ?
C20 N1 Co 117.3(6) . . ?
C27 N2 C25 107.9(7) . . ?
C27 N2 Co 134.2(6) . . ?
C25 N2 Co 116.9(5) . . ?
O1 C1 Fe1 178.1(10) . . ?
O2 C2 Fe1 179.1(9) . . ?
O3 C3 Fe1 178.6(9) . . ?
O4 C4 Fe1 176.5(12) . . ?
C10 C5 C6 117.3(8) . . ?
C10 C5 P1 124.3(7) . . ?
C6 C5 P1 118.0(6) . . ?
C7 C6 C5 120.1(9) . . ?
C7 C6 H6 120.0 . . ?
C5 C6 H6 120.0 . . ?
C6 C7 C8 121.9(10) . . ?
C6 C7 H7 119.0 . . ?
C8 C7 H7 119.1 . . ?
C9 C8 C7 118.6(9) . . ?
C9 C8 H8 120.7 . . ?
C7 C8 H8 120.7 . . ?
C10 C9 C8 120.4(10) . . ?
C10 C9 H9 119.8 . . ?
C8 C9 H9 119.8 . . ?
C9 C10 C5 121.5(9) . . ?
C9 C10 H10 119.2 . . ?
C5 C10 H10 119.3 . . ?
C12 C11 C16 120.4(8) . . ?
C12 C11 P1 121.8(7) . . ?
C16 C11 P1 117.8(7) . . ?
C11 C12 C13 119.2(9) . . ?
C11 C12 H12 120.4 . . ?
C13 C12 H12 120.4 . . ?
C14 C13 C12 121.2(9) . . ?
C14 C13 H13 119.4 . . ?
C12 C13 H13 119.4 . . ?
C13 C14 C15 119.4(9) . . ?
C13 C14 H14 120.2 . . ?
C15 C14 H14 120.3 . . ?
C16 C15 C14 120.4(10) . . ?
C16 C15 H15 119.7 . . ?
C14 C15 H15 119.8 . . ?
C15 C16 C11 119.2(9) . . ?
C15 C16 H16 120.4 . . ?
C11 C16 H16 120.4 . . ?
C18 C17 P1 113.9(6) . . ?
C18 C17 H17A 108.8 . . ?
P1 C17 H17A 108.8 . . ?
C18 C17 H17B 108.8 . . ?
P1 C17 H17B 108.8 . . ?
H17A C17 H17B 107.7 . . ?
N1 C18 O5 116.2(8) . . ?
N1 C18 C17 128.0(8) . . ?
O5 C18 C17 115.8(8) . . ?
O5 C19 C20 105.5(8) . . ?
O5 C19 H19A 110.6 . . ?
C20 C19 H19A 110.7 . . ?
O5 C19 H19B 110.7 . . ?
C20 C19 H19B 110.7 . . ?
H19A C19 H19B 108.7 . . ?
C19 C20 N1 103.9(8) . . ?
C19 C20 H20A 111.0 . . ?
N1 C20 H20A 111.0 . . ?
C19 C20 H20B 111.0 . . ?
N1 C20 H20B 111.1 . . ?
H20A C20 H20B 108.9 . . ?
O6 C21 Fe2 176.5(9) . . ?
O7 C22 Fe2 179.3(10) . . ?
O8 C23 Fe2 177.8(8) . . ?
O9 C24 Fe2 176.4(9) . . ?
N2 C25 C26 103.9(7) . . ?
N2 C25 H25A 110.9 . . ?
C26 C25 H25A 110.9 . . ?
N2 C25 H25B 111.0 . . ?
C26 C25 H25B 111.0 . . ?
H25A C25 H25B 109.0 . . ?
O10 C26 C25 101.4(7) . . ?
O10 C26 H26A 111.5 . . ?
C25 C26 H26A 111.5 . . ?
O10 C26 H26B 111.5 . . ?
C25 C26 H26B 111.5 . . ?
H26A C26 H26B 109.3 . . ?
N2 C27 O10 116.4(8) . . ?
N2 C27 C28 127.4(8) . . ?
O10 C27 C28 116.2(7) . . ?
C27 C28 P2 111.9(6) . . ?
C27 C28 H28A 109.2 . . ?
P2 C28 H28A 109.2 . . ?
C27 C28 H28B 109.2 . . ?
P2 C28 H28B 109.2 . . ?
H28A C28 H28B 107.9 . . ?
C30 C29 C34 119.5(8) . . ?
C30 C29 P2 117.4(6) . . ?
C34 C29 P2 123.0(7) . . ?
C29 C30 C31 119.8(9) . . ?
C29 C30 H30 120.1 . . ?
C31 C30 H30 120.1 . . ?
C32 C31 C30 120.7(9) . . ?
C32 C31 H31 119.6 . . ?
C30 C31 H31 119.7 . . ?
C33 C32 C31 119.0(9) . . ?
C33 C32 H32 120.5 . . ?
C31 C32 H32 120.5 . . ?
C32 C33 C34 120.7(9) . . ?
C32 C33 H33 119.7 . . ?
C34 C33 H33 119.6 . . ?
C29 C34 C33 120.3(8) . . ?
C29 C34 H34 119.9 . . ?
C33 C34 H34 119.8 . . ?
C36 C35 C40 120.6(8) . . ?
C36 C35 P2 119.7(7) . . ?
C40 C35 P2 119.7(7) . . ?
C35 C36 C37 119.6(9) . . ?
C35 C36 H36 120.2 . . ?
C37 C36 H36 120.2 . . ?
C38 C37 C36 120.1(9) . . ?
C38 C37 H37 119.9 . . ?
C36 C37 H37 120.0 . . ?
C37 C38 C39 120.5(8) . . ?
C37 C38 H38 119.8 . . ?
C39 C38 H38 119.7 . . ?
C38 C39 C40 120.5(9) . . ?
C38 C39 H39 119.7 . . ?
C40 C39 H39 119.8 . . ?
C39 C40 C35 118.7(9) . . ?
C39 C40 H40 120.7 . . ?
C35 C40 H40 120.6 . . ?
C18 O5 C19 107.2(7) . . ?
C27 O10 C26 108.6(6) . . ?

loop_
_geom_bond_atom_site_label_1
_geom_bond_atom_site_label_2
_geom_bond_distance
_geom_bond_site_symmetry_2
_geom_bond_publ_flag
Fe1 C4 1.763(11) . ?
Fe1 C2 1.791(11) . ?
Fe1 C1 1.807(9) . ?
Fe1 C3 1.816(11) . ?
Fe1 P1 2.223(3) . ?
Fe2 C23 1.776(10) . ?
Fe2 C22 1.786(9) . ?
Fe2 C21 1.799(10) . ?
Fe2 C24 1.804(10) . ?
Fe2 P2 2.232(3) . ?
Co N1 2.032(8) . ?
Co N2 2.044(7) . ?
Co Cl1 2.232(3) . ?
Co Cl2 2.261(3) . ?
P1 C5 1.808(8) . ?
P1 C11 1.835(9) . ?
P1 C17 1.866(9) . ?
P2 C35 1.825(8) . ?
P2 C29 1.827(9) . ?
P2 C28 1.860(8) . ?
N1 C18 1.286(11) . ?
N1 C20 1.487(12) . ?
N2 C27 1.287(10) . ?
N2 C25 1.444(11) . ?
C1 O1 1.136(12) . ?
C2 O2 1.148(12) . ?
C3 O3 1.121(12) . ?
C4 O4 1.149(12) . ?
C5 C10 1.395(12) . ?
C5 C6 1.414(13) . ?
C6 C7 1.358(14) . ?
C6 H6 0.9501 . ?
C7 C8 1.386(16) . ?
C7 H7 0.9506 . ?
C8 C9 1.376(15) . ?
C8 H8 0.9495 . ?
C9 C10 1.372(13) . ?
C9 H9 0.9491 . ?
C10 H10 0.9500 . ?
C11 C12 1.377(13) . ?
C11 C16 1.393(13) . ?
C12 C13 1.387(13) . ?
C12 H12 0.9494 . ?
C13 C14 1.367(15) . ?
C13 H13 0.9497 . ?
C14 C15 1.384(16) . ?
C14 H14 0.9501 . ?
C15 C16 1.384(13) . ?
C15 H15 0.9510 . ?
C16 H16 0.9498 . ?
C17 C18 1.471(12) . ?
C17 H17A 0.9898 . ?
C17 H17B 0.9902 . ?
C18 O5 1.338(10) . ?
C19 O5 1.435(13) . ?
C19 C20 1.483(14) . ?
C19 H19A 0.9911 . ?
C19 H19B 0.9902 . ?
C20 H20A 0.9909 . ?
C20 H20B 0.9896 . ?
C21 O6 1.145(11) . ?
C22 O7 1.140(11) . ?
C23 O8 1.146(11) . ?
C24 O9 1.121(12) . ?
C25 C26 1.563(13) . ?
C25 H25A 0.9908 . ?
C25 H25B 0.9893 . ?
C26 O10 1.445(11) . ?
C26 H26A 0.9898 . ?
C26 H26B 0.9901 . ?
C27 O10 1.324(10) . ?
C27 C28 1.482(11) . ?
C28 H28A 0.9902 . ?
C28 H28B 0.9901 . ?
C29 C30 1.382(12) . ?
C29 C34 1.390(12) . ?
C30 C31 1.396(13) . ?
C30 H30 0.9497 . ?
C31 C32 1.397(14) . ?
C31 H31 0.9496 . ?
C32 C33 1.371(14) . ?
C32 H32 0.9496 . ?
C33 C34 1.395(14) . ?
C33 H33 0.9498 . ?
C34 H34 0.9496 . ?
C35 C36 1.384(12) . ?
C35 C40 1.398(12) . ?
C36 C37 1.386(13) . ?
C36 H36 0.9499 . ?
C37 C38 1.372(15) . ?
C37 H37 0.9497 . ?
C38 C39 1.380(15) . ?
C38 H38 0.9500 . ?
C39 C40 1.386(12) . ?
C39 H39 0.9499 . ?
C40 H40 0.9500 . ?

loop_
_geom_torsion_atom_site_label_1
_geom_torsion_atom_site_label_2
_geom_torsion_atom_site_label_3
_geom_torsion_atom_site_label_4
_geom_torsion
_geom_torsion_site_symmetry_1
_geom_torsion_site_symmetry_2
_geom_torsion_site_symmetry_3
_geom_torsion_site_symmetry_4
_geom_torsion_publ_flag
C4 Fe1 P1 C5 40(5) . . . . ?
C2 Fe1 P1 C5 176.0(4) . . . . ?
C1 Fe1 P1 C5 -69.3(5) . . . . ?
C3 Fe1 P1 C5 51.8(5) . . . . ?
C4 Fe1 P1 C11 160(5) . . . . ?
C2 Fe1 P1 C11 -64.1(5) . . . . ?
C1 Fe1 P1 C11 50.6(5) . . . . ?
C3 Fe1 P1 C11 171.7(5) . . . . ?
C4 Fe1 P1 C17 -76(5) . . . . ?
C2 Fe1 P1 C17 59.4(4) . . . . ?
C1 Fe1 P1 C17 174.2(5) . . . . ?
C3 Fe1 P1 C17 -64.8(5) . . . . ?
C23 Fe2 P2 C35 172.0(4) . . . . ?
C22 Fe2 P2 C35 -153(5) . . . . ?
C21 Fe2 P2 C35 -61.0(4) . . . . ?
C24 Fe2 P2 C35 56.8(4) . . . . ?
C23 Fe2 P2 C29 53.8(4) . . . . ?
C22 Fe2 P2 C29 89(5) . . . . ?
C21 Fe2 P2 C29 -179.2(4) . . . . ?
C24 Fe2 P2 C29 -61.4(4) . . . . ?
C23 Fe2 P2 C28 -64.1(4) . . . . ?
C22 Fe2 P2 C28 -29(5) . . . . ?
C21 Fe2 P2 C28 62.9(4) . . . . ?
C24 Fe2 P2 C28 -179.3(4) . . . . ?
N2 Co N1 C18 -105.5(9) . . . . ?
Cl1 Co N1 C18 134.8(9) . . . . ?
Cl2 Co N1 C18 10.8(10) . . . . ?
N2 Co N1 C20 79.2(8) . . . . ?
Cl1 Co N1 C20 -40.4(7) . . . . ?
Cl2 Co N1 C20 -164.4(7) . . . . ?
N1 Co N2 C27 -105.9(8) . . . . ?
Cl1 Co N2 C27 9.7(9) . . . . ?
Cl2 Co N2 C27 136.9(8) . . . . ?
N1 Co N2 C25 86.6(7) . . . . ?
Cl1 Co N2 C25 -157.8(6) . . . . ?
Cl2 Co N2 C25 -30.6(7) . . . . ?
C4 Fe1 C1 O1 45(32) . . . . ?
C2 Fe1 C1 O1 -48(32) . . . . ?
C3 Fe1 C1 O1 136(32) . . . . ?
P1 Fe1 C1 O1 -140(32) . . . . ?
C4 Fe1 C2 O2 -31(59) . . . . ?
C1 Fe1 C2 O2 61(59) . . . . ?
C3 Fe1 C2 O2 -123(58) . . . . ?
P1 Fe1 C2 O2 152(59) . . . . ?
C4 Fe1 C3 O3 16(39) . . . . ?
C2 Fe1 C3 O3 108(39) . . . . ?
C1 Fe1 C3 O3 -76(39) . . . . ?
P1 Fe1 C3 O3 -164(100) . . . . ?
C2 Fe1 C4 O4 -173(20) . . . . ?
C1 Fe1 C4 O4 72(20) . . . . ?
C3 Fe1 C4 O4 -49(20) . . . . ?
P1 Fe1 C4 O4 -38(24) . . . . ?
C11 P1 C5 C10 133.2(8) . . . . ?
C17 P1 C5 C10 26.4(9) . . . . ?
Fe1 P1 C5 C10 -97.6(8) . . . . ?
C11 P1 C5 C6 -53.4(8) . . . . ?
C17 P1 C5 C6 -160.2(7) . . . . ?
Fe1 P1 C5 C6 75.9(7) . . . . ?
C10 C5 C6 C7 -1.9(14) . . . . ?
P1 C5 C6 C7 -175.8(8) . . . . ?
C5 C6 C7 C8 0.0(16) . . . . ?
C6 C7 C8 C9 0.0(16) . . . . ?
C7 C8 C9 C10 2.0(15) . . . . ?
C8 C9 C10 C5 -4.0(15) . . . . ?
C6 C5 C10 C9 3.9(14) . . . . ?
P1 C5 C10 C9 177.4(7) . . . . ?
C5 P1 C11 C12 136.1(8) . . . . ?
C17 P1 C11 C12 -118.1(8) . . . . ?
Fe1 P1 C11 C12 11.0(9) . . . . ?
C5 P1 C11 C16 -45.2(8) . . . . ?
C17 P1 C11 C16 60.6(8) . . . . ?
Fe1 P1 C11 C16 -170.3(6) . . . . ?
C16 C11 C12 C13 2.6(14) . . . . ?
P1 C11 C12 C13 -178.7(7) . . . . ?
C11 C12 C13 C14 -1.2(15) . . . . ?
C12 C13 C14 C15 -2.3(16) . . . . ?
C13 C14 C15 C16 4.4(17) . . . . ?
C14 C15 C16 C11 -2.9(16) . . . . ?
C12 C11 C16 C15 -0.6(15) . . . . ?
P1 C11 C16 C15 -179.3(8) . . . . ?
C5 P1 C17 C18 175.5(6) . . . . ?
C11 P1 C17 C18 69.5(7) . . . . ?
Fe1 P1 C17 C18 -62.0(7) . . . . ?
C20 N1 C18 O5 1.8(11) . . . . ?
Co N1 C18 O5 -173.8(7) . . . . ?
C20 N1 C18 C17 179.6(9) . . . . ?
Co N1 C18 C17 4.0(15) . . . . ?
P1 C17 C18 N1 118.6(9) . . . . ?
P1 C17 C18 O5 -63.6(9) . . . . ?
O5 C19 C20 N1 4.9(13) . . . . ?
C18 N1 C20 C19 -4.1(12) . . . . ?
Co N1 C20 C19 172.4(8) . . . . ?
C23 Fe2 C21 O6 -111(15) . . . . ?
C22 Fe2 C21 O6 -21(15) . . . . ?
C24 Fe2 C21 O6 70(15) . . . . ?
P2 Fe2 C21 O6 163(15) . . . . ?
C23 Fe2 C22 O7 107(97) . . . . ?
C21 Fe2 C22 O7 -20(97) . . . . ?
C24 Fe2 C22 O7 -137(97) . . . . ?
P2 Fe2 C22 O7 72(97) . . . . ?
C22 Fe2 C23 O8 -179(100) . . . . ?
C21 Fe2 C23 O8 -91(23) . . . . ?
C24 Fe2 C23 O8 89(23) . . . . ?
P2 Fe2 C23 O8 -1(23) . . . . ?
C23 Fe2 C24 O9 70(15) . . . . ?
C22 Fe2 C24 O9 -22(15) . . . . ?
C21 Fe2 C24 O9 -110(15) . . . . ?
P2 Fe2 C24 O9 156(15) . . . . ?
C27 N2 C25 C26 -10.4(10) . . . . ?
Co N2 C25 C26 160.3(6) . . . . ?
N2 C25 C26 O10 13.0(9) . . . . ?
C25 N2 C27 O10 3.4(10) . . . . ?
Co N2 C27 O10 -164.9(6) . . . . ?
C25 N2 C27 C28 -176.2(8) . . . . ?
Co N2 C27 C28 15.5(13) . . . . ?
N2 C27 C28 P2 121.6(8) . . . . ?
O10 C27 C28 P2 -58.0(8) . . . . ?
C35 P2 C28 C27 69.2(6) . . . . ?
C29 P2 C28 C27 175.4(6) . . . . ?
Fe2 P2 C28 C27 -61.7(6) . . . . ?
C35 P2 C29 C30 -51.6(8) . . . . ?
C28 P2 C29 C30 -160.3(7) . . . . ?
Fe2 P2 C29 C30 75.9(7) . . . . ?
C35 P2 C29 C34 132.3(8) . . . . ?
C28 P2 C29 C34 23.6(9) . . . . ?
Fe2 P2 C29 C34 -100.1(8) . . . . ?
C34 C29 C30 C31 2.1(14) . . . . ?
P2 C29 C30 C31 -174.1(7) . . . . ?
C29 C30 C31 C32 -0.8(15) . . . . ?
C30 C31 C32 C33 -0.7(16) . . . . ?
C31 C32 C33 C34 0.9(17) . . . . ?
C30 C29 C34 C33 -2.0(15) . . . . ?
P2 C29 C34 C33 174.0(8) . . . . ?
C32 C33 C34 C29 0.5(17) . . . . ?
C29 P2 C35 C36 -49.7(8) . . . . ?
C28 P2 C35 C36 58.1(8) . . . . ?
Fe2 P2 C35 C36 -173.6(6) . . . . ?
C29 P2 C35 C40 131.3(7) . . . . ?
C28 P2 C35 C40 -120.9(7) . . . . ?
Fe2 P2 C35 C40 7.4(8) . . . . ?
C40 C35 C36 C37 -2.2(13) . . . . ?
P2 C35 C36 C37 178.8(7) . . . . ?
C35 C36 C37 C38 2.2(14) . . . . ?
C36 C37 C38 C39 -1.4(15) . . . . ?
C37 C38 C39 C40 0.7(14) . . . . ?
C38 C39 C40 C35 -0.7(14) . . . . ?
C36 C35 C40 C39 1.5(13) . . . . ?
P2 C35 C40 C39 -179.5(7) . . . . ?
N1 C18 O5 C19 1.5(12) . . . . ?
C17 C18 O5 C19 -176.6(9) . . . . ?
C20 C19 O5 C18 -4.1(12) . . . . ?
N2 C27 O10 C26 6.0(10) . . . . ?
C28 C27 O10 C26 -174.4(7) . . . . ?
C25 C26 O10 C27 -11.5(9) . . . . ?
